data_4100662
_journal_name_full 'Journal of the American Chemical Society'
_journal_paper_doi 10.1021/ja043461j
_journal_year 2005
_chemical_formula_moiety 'C6 H14 Cu N2 O5'
_chemical_formula_sum 'C6 H14 Cu N2 O5'
_chemical_formula_weight 257.73
_space_group_IT_number 15
_symmetry_cell_setting monoclinic
_symmetry_space_group_name_Hall '-C 2yc'
_symmetry_space_group_name_H-M 'C 1 2/c 1'
_cell_angle_alpha 90.00
_cell_angle_beta 110.683(7)
_cell_angle_gamma 90.00
_cell_formula_units_Z 4
_cell_length_a 12.061(5)
_cell_length_b 9.564(4)
_cell_length_c 8.887(4)
_cell_measurement_temperature 193(2)
_cell_volume 959.1(7)
_diffrn_ambient_temperature 193(2)
_exptl_crystal_density_diffrn 1.785
_cod_depositor_comments
;
The following automatic conversions were performed:
'_symmetry_cell_setting' value 'Monoclinic' changed to 'monoclinic'
according to '/home/saulius/struct/CIF-dictionaries/cif_core.dic'
dictionary named 'cif_core.dic' version 2.4.1 from 2010-06-29.

Automatic conversion script
Id: cif_fix_enum 1527 2010-12-29 10:47:43Z saulius 
;
_cod_original_sg_symbol_H-M 'C 2/c'
_cod_database_code 4100662

loop_
_symmetry_equiv_pos_as_xyz
'x, y, z'
'-x, y, -z+1/2'
'x+1/2, y+1/2, z'
'-x+1/2, y+1/2, -z+1/2'
'-x, -y, -z'
'x, -y, z-1/2'
'-x+1/2, -y+1/2, -z'
'x+1/2, -y+1/2, z-1/2'

loop_
_atom_site_label
_atom_site_type_symbol
_atom_site_fract_x
_atom_site_fract_y
_atom_site_fract_z
_atom_site_U_iso_or_equiv
_atom_site_adp_type
_atom_site_occupancy
_atom_site_symmetry_multiplicity
_atom_site_calc_flag
_atom_site_refinement_flags
_atom_site_disorder_assembly
_atom_site_disorder_group
C1 C 0.7400(4) 0.4792(4) 0.0325(5) 0.0289(10) Uani 1 1 d . . .
H1 H 0.7294 0.4290 -0.0703 0.035 Uiso 1 1 calc R . .
C2 C 0.7145(3) 0.3719(4) 0.1455(4) 0.0206(8) Uani 1 1 d . . .
C3 C 0.8644(4) 0.5324(5) 0.0939(6) 0.0412(11) Uani 1 1 d . . .
H3A H 0.9193 0.4540 0.1070 0.062 Uiso 1 1 calc R . .
H3B H 0.8802 0.5784 0.1979 0.062 Uiso 1 1 calc R . .
H3C H 0.8752 0.5996 0.0170 0.062 Uiso 1 1 calc R . .
N1 N 0.6466(3) 0.5882(3) -0.0062(3) 0.0195(7) Uani 1 1 d D . .
H1A H 0.635(3) 0.627(4) -0.106(4) 0.029 Uiso 1 1 d . . .
H1B H 0.666(3) 0.658(3) 0.067(4) 0.029 Uiso 1 1 d D . .
O1 O 0.6095(2) 0.3679(2) 0.1474(3) 0.0224(6) Uani 1 1 d . . .
O2 O 0.7943(2) 0.2912(3) 0.2260(3) 0.0280(6) Uani 1 1 d . . .
O3 O 0.5000 0.6517(4) 0.2500 0.0267(8) Uani 1 2 d SD . .
H3 H 0.443(3) 0.703(3) 0.231(5) 0.040 Uiso 1 1 d D . .
Cu1 Cu 0.5000 0.5000 0.0000 0.0189(2) Uani 1 2 d S . .

loop_
_atom_site_aniso_label
_atom_site_aniso_U_11
_atom_site_aniso_U_22
_atom_site_aniso_U_33
_atom_site_aniso_U_23
_atom_site_aniso_U_13
_atom_site_aniso_U_12
C1 0.023(3) 0.029(2) 0.034(2) 0.0052(16) 0.0086(19) 0.0033(17)
C2 0.020(2) 0.0205(19) 0.0179(16) -0.0032(14) 0.0028(15) 0.0021(16)
C3 0.021(3) 0.042(3) 0.053(3) 0.014(2) 0.004(2) 0.001(2)
N1 0.0198(18) 0.0178(17) 0.0191(14) 0.0007(13) 0.0046(13) 0.0020(13)
O1 0.0178(14) 0.0257(14) 0.0231(12) 0.0064(11) 0.0064(10) 0.0018(12)
O2 0.0202(15) 0.0297(15) 0.0323(14) 0.0076(11) 0.0070(12) 0.0084(12)
O3 0.0150(19) 0.025(2) 0.034(2) 0.000 0.0019(18) 0.000
Cu1 0.0109(3) 0.0200(4) 0.0227(3) 0.0044(3) 0.0023(3) 0.0011(2)

loop_
_geom_bond_atom_site_label_1
_geom_bond_atom_site_label_2
_geom_bond_distance
_geom_bond_site_symmetry_2
_geom_bond_publ_flag
C1 N1 1.483(5) . ?
C1 C3 1.493(7) . ?
C1 C2 1.540(5) . ?
C1 H1 1.0000 . ?
C2 O2 1.244(4) . ?
C2 O1 1.273(4) . ?
C3 H3A 0.9800 . ?
C3 H3B 0.9800 . ?
C3 H3C 0.9800 . ?
N1 Cu1 1.977(3) . ?
N1 H1A 0.92(3) . ?
N1 H1B 0.899(19) . ?
O1 Cu1 1.958(2) . ?
O3 H3 0.81(2) . ?
Cu1 O1 1.958(2) 5_665 ?
Cu1 N1 1.977(3) 5_665 ?
